data_4032308
loop_
_publ_author_name
'Sousa, Cristina E. A.'
'Ribeiro, Ant\'onio M P'
'Gil Fortes, Ant\'onio'
'Cerqueira, Nuno M. F. S. A.'
'Alves, Maria J.'

_publ_section_title
;
 Total Facial Discrimination of 1,3-Dipolar Cycloadditions in a
 d-Erythrose 1,3-Dioxane Template: Computational Studies of a Concerted
 Mechanism.
;
_journal_issue 2
_journal_name_full 'The Journal of organic chemistry'
_journal_page_first 982
_journal_page_last 991
_journal_paper_doi 10.1021/acs.joc.6b02518
_journal_volume 82
_journal_year 2017
_chemical_absolute_configuration rm
_chemical_compound_source 'synthesis as described'
_chemical_formula_moiety 'C20 H19 N3 O4'
_chemical_formula_sum 'C20 H19 N3 O4'
_chemical_formula_weight 365.38
_chemical_name_common cs35pt
_chemical_name_systematic
;
 ?
;
_space_group_IT_number 4
_symmetry_cell_setting monoclinic
_symmetry_Int_Tables_number 4
_symmetry_space_group_name_Hall 'P 2yb'
_symmetry_space_group_name_H-M 'P 1 21 1'
_atom_sites_solution_hydrogens geom
_atom_sites_solution_primary direct
_atom_sites_solution_secondary difmap
_audit_creation_date 2011-01-17T13:07:31-00:00
_audit_creation_method 'WinGX routine CIF_UPDATE'
_cell_angle_alpha 90
_cell_angle_beta 105.330(2)
_cell_angle_gamma 90
_cell_formula_units_Z 2
_cell_length_a 5.6268(11)
_cell_length_b 17.614(3)
_cell_length_c 9.1708(17)
_cell_measurement_reflns_used 3075
_cell_measurement_temperature 100(2)
_cell_measurement_theta_max 27.37
_cell_measurement_theta_min 2.31
_cell_measurement_wavelength 0.71073
_cell_volume 876.6(3)
_computing_cell_refinement 'APEX2 v2010.11-3 (Bruker AXS, 2010)'
_computing_data_collection 'APEX2 v2010.11-3 (Bruker AXS, 2010)'
_computing_data_reduction 'APEX2 v2010.11-3 (Bruker AXS, 2010)'
_computing_molecular_graphics 'Ortep-3 for Windows (Farrugia, 1997)'
_computing_publication_material 'WinGX publication routines (Farrugia, 1999)'
_computing_structure_refinement 'SHELXL-97 (Sheldrick, 2008)'
_computing_structure_solution 'SIR97 (Altomare et al., 1999)'
_diffrn_ambient_temperature 100(2)
_diffrn_measured_fraction_theta_full 0.998
_diffrn_measured_fraction_theta_max 0.998
_diffrn_measurement_device_type 'Bruker X8 kappa APEXII CCD'
_diffrn_measurement_method 'omega and phi scans'
_diffrn_radiation_monochromator graphite
_diffrn_radiation_probe x-ray
_diffrn_radiation_type MoK\a
_diffrn_radiation_wavelength 0.71073
_diffrn_reflns_av_R_equivalents 0.0262
_diffrn_reflns_av_unetI/netI 0.0264
_diffrn_reflns_limit_h_max 7
_diffrn_reflns_limit_h_min -7
_diffrn_reflns_limit_k_max 22
_diffrn_reflns_limit_k_min 0
_diffrn_reflns_limit_l_max 11
_diffrn_reflns_limit_l_min 0
_diffrn_reflns_number 8149
_diffrn_reflns_theta_full 27.48
_diffrn_reflns_theta_max 27.48
_diffrn_reflns_theta_min 2.3
_exptl_absorpt_coefficient_mu 0.098
_exptl_absorpt_correction_T_max 0.9785
_exptl_absorpt_correction_T_min 0.8620
_exptl_absorpt_correction_type multi-scan
_exptl_absorpt_process_details 'BRUKER AXS - SADABS'
_exptl_crystal_colour colourless
_exptl_crystal_density_diffrn 1.384
_exptl_crystal_density_method 'not measured'
_exptl_crystal_description prism
_exptl_crystal_F_000 384
_exptl_crystal_size_max 0.62
_exptl_crystal_size_mid 0.19
_exptl_crystal_size_min 0.12
_refine_diff_density_max 0.23
_refine_diff_density_min -0.19
_refine_diff_density_rms 0.039
_refine_ls_extinction_method none
_refine_ls_goodness_of_fit_ref 1.064
_refine_ls_hydrogen_treatment constr
_refine_ls_matrix_type full
_refine_ls_number_parameters 244
_refine_ls_number_reflns 2070
_refine_ls_number_restraints 1
_refine_ls_restrained_S_all 1.064
_refine_ls_R_factor_all 0.039
_refine_ls_R_factor_gt 0.0324
_refine_ls_shift/su_max 0
_refine_ls_shift/su_mean 0
_refine_ls_structure_factor_coef Fsqd
_refine_ls_weighting_details 'calc w=1/[\s^2^(Fo^2^)+(0.0375P)^2^+0.1880P] where P=(Fo^2^+2Fc^2^)/3'
_refine_ls_weighting_scheme calc
_refine_ls_wR_factor_gt 0.0749
_refine_ls_wR_factor_ref 0.0785
_reflns_number_gt 1869
_reflns_number_total 2070
_reflns_threshold_expression >2\s(I)
_cod_data_source_file jo6b02518_si_003.cif
_cod_data_source_block um01hma1n
_cod_original_sg_symbol_H-M 'P 21'
_cod_database_code 4032308

loop_
_symmetry_equiv_pos_as_xyz
'x, y, z'
'-x, y+1/2, -z'

loop_
_atom_site_label
_atom_site_type_symbol
_atom_site_fract_x
_atom_site_fract_y
_atom_site_fract_z
_atom_site_U_iso_or_equiv
_atom_site_adp_type
_atom_site_occupancy
_atom_site_symmetry_multiplicity
_atom_site_calc_flag
_atom_site_refinement_flags
N1 N 0.6325(3) 0.30485(10) 0.4654(2) 0.0218(4) Uani 1 1 d .
N2 N 0.7602(4) 0.35411(12) 0.5724(2) 0.0315(5) Uani 1 1 d .
N3 N 0.9674(4) 0.33062(12) 0.6439(2) 0.0339(5) Uani 1 1 d .
C4 C 1.0190(4) 0.25555(12) 0.5797(2) 0.0216(4) Uani 1 1 d .
H4 H 1.168 0.2611 0.5406 0.026 Uiso 1 1 calc R
C5 C 1.0765(4) 0.19890(14) 0.7097(2) 0.0211(4) Uani 1 1 d .
O6 O 0.9065(3) 0.14731(9) 0.72134(17) 0.0228(3) Uani 1 1 d .
C7 C 0.6620(4) 0.15398(12) 0.6201(2) 0.0183(4) Uani 1 1 d .
H7 H 0.5728 0.1976 0.6515 0.022 Uiso 1 1 calc R
C8 C 0.5285(4) 0.08052(13) 0.6309(2) 0.0231(4) Uani 1 1 d .
H8A H 0.6271 0.0368 0.612 0.028 Uiso 1 1 calc R
H8B H 0.5037 0.075 0.7332 0.028 Uiso 1 1 calc R
O9 O 0.2958(3) 0.08227(9) 0.52018(16) 0.0213(3) Uani 1 1 d .
C10 C 0.3313(4) 0.09080(12) 0.3724(2) 0.0195(4) Uani 1 1 d .
H10 H 0.4421 0.0496 0.3541 0.023 Uiso 1 1 calc R
O11 O 0.4387(3) 0.16210(8) 0.35981(15) 0.0178(3) Uani 1 1 d .
C12 C 0.6798(4) 0.16556(12) 0.4601(2) 0.0175(4) Uani 1 1 d .
H12 H 0.7841 0.1246 0.4337 0.021 Uiso 1 1 calc R
C13 C 0.7937(4) 0.24213(12) 0.4456(2) 0.0179(4) Uani 1 1 d .
H13 H 0.838 0.2466 0.3473 0.021 Uiso 1 1 calc R
C14 C 0.4655(4) 0.34151(13) 0.3327(3) 0.0243(5) Uani 1 1 d .
H14A H 0.3933 0.3875 0.3661 0.029 Uiso 1 1 calc R
H14B H 0.3289 0.3063 0.2873 0.029 Uiso 1 1 calc R
C15 C 0.5948(4) 0.36361(13) 0.2142(2) 0.0236(4) Uani 1 1 d .
C16 C 0.7705(4) 0.42154(14) 0.2420(3) 0.0268(5) Uani 1 1 d .
H16 H 0.8015 0.4499 0.3332 0.032 Uiso 1 1 calc R
C17 C 0.9002(4) 0.43766(15) 0.1358(3) 0.0319(5) Uani 1 1 d .
H17 H 1.0199 0.477 0.1547 0.038 Uiso 1 1 calc R
C18 C 0.8553(5) 0.39654(15) 0.0026(3) 0.0332(6) Uani 1 1 d .
H18 H 0.9459 0.4071 -0.069 0.04 Uiso 1 1 calc R
C19 C 0.6788(5) 0.34033(15) -0.0259(3) 0.0325(5) Uani 1 1 d .
H19 H 0.6461 0.3126 -0.1179 0.039 Uiso 1 1 calc R
C20 C 0.5487(4) 0.32421(14) 0.0794(3) 0.0278(5) Uani 1 1 d .
H20 H 0.4264 0.2856 0.0586 0.033 Uiso 1 1 calc R
O21 O 1.2723(3) 0.19911(10) 0.80246(17) 0.0265(4) Uani 1 1 d .
C22 C 0.0851(4) 0.08428(12) 0.2597(2) 0.0184(4) Uani 1 1 d .
C23 C -0.0057(4) 0.13998(13) 0.1522(2) 0.0223(4) Uani 1 1 d .
H23 H 0.0909 0.1835 0.1459 0.027 Uiso 1 1 calc R
C24 C -0.2394(4) 0.13153(14) 0.0538(2) 0.0259(5) Uani 1 1 d .
H24 H -0.3033 0.1699 -0.0187 0.031 Uiso 1 1 calc R
C25 C -0.3788(4) 0.06794(14) 0.0606(3) 0.0256(5) Uani 1 1 d .
H25 H -0.5394 0.0631 -0.0056 0.031 Uiso 1 1 calc R
C26 C -0.2846(4) 0.01124(14) 0.1641(3) 0.0255(5) Uani 1 1 d .
H26 H -0.3784 -0.0333 0.1669 0.031 Uiso 1 1 calc R
C27 C -0.0532(4) 0.01938(12) 0.2639(2) 0.0222(5) Uani 1 1 d .
H27 H 0.0108 -0.0195 0.3352 0.027 Uiso 1 1 calc R

loop_
_atom_site_aniso_label
_atom_site_aniso_U_11
_atom_site_aniso_U_22
_atom_site_aniso_U_33
_atom_site_aniso_U_23
_atom_site_aniso_U_13
_atom_site_aniso_U_12
N1 0.0245(9) 0.0180(9) 0.0220(9) -0.0015(7) 0.0045(8) 0.0030(7)
N2 0.0414(11) 0.0243(10) 0.0254(10) -0.0031(8) 0.0029(9) 0.0017(9)
N3 0.0412(12) 0.0224(10) 0.0304(11) -0.0033(9) -0.0041(9) -0.0014(9)
C4 0.0190(9) 0.0238(11) 0.0203(11) 0.0004(9) 0.0023(8) -0.0030(8)
C5 0.0186(9) 0.0266(11) 0.0183(10) -0.0016(9) 0.0051(8) 0.0022(9)
O6 0.0177(7) 0.0301(9) 0.0182(7) 0.0052(6) 0.0007(6) -0.0006(6)
C7 0.0146(9) 0.0228(11) 0.0163(9) 0.0009(8) 0.0020(8) -0.0012(8)
C8 0.0223(10) 0.0244(11) 0.0206(10) 0.0039(9) 0.0020(9) -0.0024(9)
O9 0.0200(7) 0.0266(8) 0.0164(7) 0.0023(6) 0.0030(6) -0.0038(6)
C10 0.0216(10) 0.0196(10) 0.0182(10) -0.0010(8) 0.0067(8) -0.0009(8)
O11 0.0176(7) 0.0182(7) 0.0160(7) 0.0001(6) 0.0014(6) -0.0007(6)
C12 0.0153(9) 0.0198(10) 0.0166(10) 0.0002(8) 0.0029(8) 0.0020(8)
C13 0.0171(9) 0.0200(10) 0.0158(9) 0.0008(8) 0.0030(8) 0.0021(8)
C14 0.0224(10) 0.0205(11) 0.0272(12) 0.0031(9) 0.0015(9) 0.0036(9)
C15 0.0220(9) 0.0195(10) 0.0261(11) 0.0055(9) 0.0009(8) 0.0045(9)
C16 0.0258(11) 0.0225(11) 0.0289(12) 0.0028(9) 0.0015(10) 0.0012(9)
C17 0.0259(11) 0.0281(12) 0.0375(14) 0.0110(11) 0.0007(10) -0.0018(10)
C18 0.0332(12) 0.0343(13) 0.0332(13) 0.0154(11) 0.0108(11) 0.0034(11)
C19 0.0422(14) 0.0300(13) 0.0247(12) 0.0041(10) 0.0078(11) 0.0011(11)
C20 0.0306(12) 0.0214(11) 0.0285(12) 0.0030(10) 0.0027(10) -0.0022(9)
O21 0.0205(7) 0.0346(9) 0.0221(8) -0.0005(7) 0.0017(6) 0.0002(7)
C22 0.0201(10) 0.0193(10) 0.0168(9) -0.0047(8) 0.0066(8) 0.0008(8)
C23 0.0237(10) 0.0236(11) 0.0189(10) -0.0026(8) 0.0044(9) -0.0026(9)
C24 0.0252(11) 0.0319(13) 0.0188(10) 0.0007(9) 0.0027(9) 0.0031(10)
C25 0.0209(10) 0.0341(13) 0.0202(11) -0.0088(9) 0.0025(9) -0.0030(9)
C26 0.0264(11) 0.0237(11) 0.0276(12) -0.0074(9) 0.0090(9) -0.0048(10)
C27 0.0254(11) 0.0171(10) 0.0234(11) -0.0025(9) 0.0052(9) 0.0013(9)

loop_
_atom_type_symbol
_atom_type_description
_atom_type_scat_dispersion_real
_atom_type_scat_dispersion_imag
_atom_type_scat_source
C C 0.0033 0.0016 'International Tables Vol C Tables 4.2.6.8 and 6.1.1.4'
H H 0 0 'International Tables Vol C Tables 4.2.6.8 and 6.1.1.4'
N N 0.0061 0.0033 'International Tables Vol C Tables 4.2.6.8 and 6.1.1.4'
O O 0.0106 0.006 'International Tables Vol C Tables 4.2.6.8 and 6.1.1.4'

loop_
_geom_angle_atom_site_label_1
_geom_angle_atom_site_label_2
_geom_angle_atom_site_label_3
_geom_angle
N2 N1 C13 109.98(17)
N2 N1 C14 114.51(17)
C13 N1 C14 120.41(17)
N3 N2 N1 114.1(2)
N2 N3 C4 109.61(18)
N3 C4 C5 106.99(18)
N3 C4 C13 104.18(17)
C5 C4 C13 119.11(18)
N3 C4 H4 108.7
C5 C4 H4 108.7
C13 C4 H4 108.7
O21 C5 O6 119.0(2)
O21 C5 C4 121.2(2)
O6 C5 C4 119.80(18)
C5 O6 C7 118.05(16)
O6 C7 C12 109.78(16)
O6 C7 C8 107.06(17)
C12 C7 C8 109.89(17)
O6 C7 H7 110
C12 C7 H7 110
C8 C7 H7 110
O9 C8 C7 108.24(17)
O9 C8 H8A 110.1
C7 C8 H8A 110.1
O9 C8 H8B 110.1
C7 C8 H8B 110.1
H8A C8 H8B 108.4
C10 O9 C8 110.14(16)
O11 C10 O9 109.96(16)
O11 C10 C22 110.46(17)
O9 C10 C22 108.12(16)
O11 C10 H10 109.4
O9 C10 H10 109.4
C22 C10 H10 109.4
C10 O11 C12 109.90(15)
O11 C12 C7 108.98(15)
O11 C12 C13 109.52(16)
C7 C12 C13 110.13(17)
O11 C12 H12 109.4
C7 C12 H12 109.4
C13 C12 H12 109.4
N1 C13 C12 111.64(16)
N1 C13 C4 101.03(17)
C12 C13 C4 110.25(17)
N1 C13 H13 111.2
C12 C13 H13 111.2
C4 C13 H13 111.2
N1 C14 C15 112.57(17)
N1 C14 H14A 109.1
C15 C14 H14A 109.1
N1 C14 H14B 109.1
C15 C14 H14B 109.1
H14A C14 H14B 107.8
C20 C15 C16 119.2(2)
C20 C15 C14 120.2(2)
C16 C15 C14 120.6(2)
C17 C16 C15 119.9(2)
C17 C16 H16 120.1
C15 C16 H16 120.1
C18 C17 C16 120.2(2)
C18 C17 H17 119.9
C16 C17 H17 119.9
C19 C18 C17 119.8(2)
C19 C18 H18 120.1
C17 C18 H18 120.1
C18 C19 C20 120.1(2)
C18 C19 H19 119.9
C20 C19 H19 119.9
C15 C20 C19 120.8(2)
C15 C20 H20 119.6
C19 C20 H20 119.6
C23 C22 C27 119.8(2)
C23 C22 C10 122.37(19)
C27 C22 C10 117.83(19)
C22 C23 C24 119.5(2)
C22 C23 H23 120.3
C24 C23 H23 120.3
C25 C24 C23 120.6(2)
C25 C24 H24 119.7
C23 C24 H24 119.7
C24 C25 C26 119.9(2)
C24 C25 H25 120.1
C26 C25 H25 120.1
C25 C26 C27 120.1(2)
C25 C26 H26 120
C27 C26 H26 120
C26 C27 C22 120.1(2)
C26 C27 H27 119.9
C22 C27 H27 119.9

loop_
_geom_bond_atom_site_label_1
_geom_bond_atom_site_label_2
_geom_bond_distance
N1 N2 1.364(3)
N1 C13 1.471(3)
N1 C14 1.475(3)
N2 N3 1.247(3)
N3 C4 1.507(3)
C4 C5 1.522(3)
C4 C13 1.534(3)
C4 H4 1
C5 O21 1.201(2)
C5 O6 1.344(3)
O6 C7 1.446(2)
C7 C12 1.511(3)
C7 C8 1.512(3)
C7 H7 1
C8 O9 1.429(2)
C8 H8A 0.99
C8 H8B 0.99
O9 C10 1.429(2)
C10 O11 1.412(3)
C10 C22 1.498(3)
C10 H10 1
O11 C12 1.425(2)
C12 C13 1.514(3)
C12 H12 1
C13 H13 1
C14 C15 1.510(3)
C14 H14A 0.99
C14 H14B 0.99
C15 C20 1.381(3)
C15 C16 1.397(3)
C16 C17 1.392(4)
C16 H16 0.95
C17 C18 1.385(4)
C17 H17 0.95
C18 C19 1.377(4)
C18 H18 0.95
C19 C20 1.387(3)
C19 H19 0.95
C20 H20 0.95
C22 C23 1.389(3)
C22 C27 1.389(3)
C23 C24 1.392(3)
C23 H23 0.95
C24 C25 1.378(3)
C24 H24 0.95
C25 C26 1.383(3)
C25 H25 0.95
C26 C27 1.386(3)
C26 H26 0.95
C27 H27 0.95

loop_
_geom_torsion_atom_site_label_1
_geom_torsion_atom_site_label_2
_geom_torsion_atom_site_label_3
_geom_torsion_atom_site_label_4
_geom_torsion
C13 N1 N2 N3 -9.8(3)
C14 N1 N2 N3 -149.0(2)
N1 N2 N3 C4 4.1(3)
N2 N3 C4 C5 -124.2(2)
N2 N3 C4 C13 2.8(2)
N3 C4 C5 O21 -76.2(3)
C13 C4 C5 O21 166.2(2)
N3 C4 C5 O6 104.1(2)
C13 C4 C5 O6 -13.5(3)
O21 C5 O6 C7 172.39(19)
C4 C5 O6 C7 -7.9(3)
C5 O6 C7 C12 47.7(2)
C5 O6 C7 C8 166.94(18)
O6 C7 C8 O9 -173.90(15)
C12 C7 C8 O9 -54.7(2)
C7 C8 O9 C10 59.3(2)
C8 O9 C10 O11 -65.1(2)
C8 O9 C10 C22 174.25(17)
O9 C10 O11 C12 64.8(2)
C22 C10 O11 C12 -175.94(15)
C10 O11 C12 C7 -59.6(2)
C10 O11 C12 C13 179.88(16)
O6 C7 C12 O11 172.51(15)
C8 C7 C12 O11 55.0(2)
O6 C7 C12 C13 -67.3(2)
C8 C7 C12 C13 175.18(16)
N2 N1 C13 C12 127.51(19)
C14 N1 C13 C12 -96.0(2)
N2 N1 C13 C4 10.3(2)
C14 N1 C13 C4 146.82(18)
O11 C12 C13 N1 53.2(2)
C7 C12 C13 N1 -66.6(2)
O11 C12 C13 C4 164.69(16)
C7 C12 C13 C4 44.9(2)
N3 C4 C13 N1 -7.7(2)
C5 C4 C13 N1 111.4(2)
N3 C4 C13 C12 -125.84(19)
C5 C4 C13 C12 -6.8(3)
N2 N1 C14 C15 85.4(2)
C13 N1 C14 C15 -49.3(3)
N1 C14 C15 C20 108.5(2)
N1 C14 C15 C16 -68.4(3)
C20 C15 C16 C17 -1.4(3)
C14 C15 C16 C17 175.6(2)
C15 C16 C17 C18 0.1(3)
C16 C17 C18 C19 1.1(4)
C17 C18 C19 C20 -0.9(4)
C16 C15 C20 C19 1.6(3)
C14 C15 C20 C19 -175.4(2)
C18 C19 C20 C15 -0.5(4)
O11 C10 C22 C23 4.9(3)
O9 C10 C22 C23 125.3(2)
O11 C10 C22 C27 -175.74(18)
O9 C10 C22 C27 -55.4(2)
C27 C22 C23 C24 2.7(3)
C10 C22 C23 C24 -178.0(2)
C22 C23 C24 C25 -1.1(3)
C23 C24 C25 C26 -1.2(3)
C24 C25 C26 C27 1.9(3)
C25 C26 C27 C22 -0.3(3)
C23 C22 C27 C26 -2.0(3)
C10 C22 C27 C26 178.63(19)
